data_2235825
loop_
_publ_author_name
'Tabatabaee, Masoumeh'
'Derikvand, Zohreh'
'Attar Gharamaleki, Jafar'

_publ_section_title
;
 Guanidinium hexaaquazinc(II)
 bis[tris(3-carboxypyridine-2-carboxylato)zincate]
;
_journal_coeditor_code HB6768
_journal_issue 8
_journal_name_full 'Acta Crystallographica Section E'
_journal_page_first m1035
_journal_paper_doi 10.1107/S160053681202987X
_journal_volume 68
_journal_year 2012
_chemical_formula_iupac '(C H6 N3)1.30 [Zn (H2 O)6]0.35 [Zn (C7 H4 N O4)3]2'
_chemical_formula_moiety '1.3(C H6 N3 +), 0.35(O6 H12 Zn 2+), 2(C21 H12 N3 O12 Zn -), '
_chemical_formula_sum 'C43.3 H36 N9.9 O26.1 Zn2.35'
_chemical_formula_weight 1266.24
_chemical_name_systematic
;
Guanidinium hexaaquazinc(II)
bis[tris(3-carboxypyridine-2-carboxylato)zincate]
;
_space_group_IT_number 147
_symmetry_cell_setting trigonal
_symmetry_space_group_name_Hall '-P 3'
_symmetry_space_group_name_H-M 'P -3'
_atom_sites_solution_hydrogens mixed
_atom_sites_solution_primary direct
_atom_sites_solution_secondary difmap
_audit_creation_method SHELXL-97
_cell_angle_alpha 90.00
_cell_angle_beta 90.00
_cell_angle_gamma 120.00
_cell_formula_units_Z 1
_cell_length_a 14.5775(16)
_cell_length_b 14.5775(16)
_cell_length_c 6.3506(16)
_cell_measurement_reflns_used 524
_cell_measurement_temperature 120(2)
_cell_measurement_theta_max 30
_cell_measurement_theta_min 3
_cell_volume 1168.7(3)
_computing_cell_refinement 'SAINT-Plus (Bruker, 1998)'
_computing_data_collection 'SMART (Bruker, 1998)'
_computing_data_reduction 'SAINT-Plus (Bruker, 1998)'
_computing_molecular_graphics 'SHELXTL (Sheldrick, 2008)'
_computing_publication_material 'SHELXTL (Sheldrick, 2008)'
_computing_structure_refinement 'SHELXTL (Sheldrick, 2008)'
_computing_structure_solution 'SHELXTL (Sheldrick, 2008)'
_diffrn_ambient_temperature 120(2)
_diffrn_measured_fraction_theta_full 0.997
_diffrn_measured_fraction_theta_max 0.997
_diffrn_measurement_device_type 'Bruker SMART 1000 CCD'
_diffrn_measurement_method '\f and \w scans'
_diffrn_radiation_monochromator graphite
_diffrn_radiation_source 'fine-focus sealed tube'
_diffrn_radiation_type MoK\a
_diffrn_radiation_wavelength 0.71073
_diffrn_reflns_av_R_equivalents 0.0436
_diffrn_reflns_av_sigmaI/netI 0.0677
_diffrn_reflns_limit_h_max 13
_diffrn_reflns_limit_h_min -11
_diffrn_reflns_limit_k_max 19
_diffrn_reflns_limit_k_min -15
_diffrn_reflns_limit_l_max 8
_diffrn_reflns_limit_l_min -5
_diffrn_reflns_number 4304
_diffrn_reflns_theta_full 28.96
_diffrn_reflns_theta_max 28.96
_diffrn_reflns_theta_min 1.61
_exptl_absorpt_coefficient_mu 1.312
_exptl_absorpt_correction_T_max 0.773
_exptl_absorpt_correction_T_min 0.731
_exptl_absorpt_correction_type multi-scan
_exptl_absorpt_process_details '(SADABS; Bruker, 1998)'
_exptl_crystal_colour colorless
_exptl_crystal_density_diffrn 1.799
_exptl_crystal_density_method 'not measured'
_exptl_crystal_description prism
_exptl_crystal_F_000 644
_exptl_crystal_size_max 0.25
_exptl_crystal_size_mid 0.25
_exptl_crystal_size_min 0.20
_refine_diff_density_max 0.880
_refine_diff_density_min -0.688
_refine_ls_extinction_method none
_refine_ls_goodness_of_fit_ref 1.000
_refine_ls_hydrogen_treatment mixed
_refine_ls_matrix_type full
_refine_ls_number_parameters 129
_refine_ls_number_reflns 2079
_refine_ls_number_restraints 0
_refine_ls_restrained_S_all 1.000
_refine_ls_R_factor_all 0.0649
_refine_ls_R_factor_gt 0.0447
_refine_ls_shift/su_max 0.000
_refine_ls_shift/su_mean 0.000
_refine_ls_structure_factor_coef Fsqd
_refine_ls_weighting_details 'calc w=1/[\s^2^(Fo^2^)+(0.0393P)^2^+0.4970P] where P=(Fo^2^+2Fc^2^)/3'
_refine_ls_weighting_scheme calc
_refine_ls_wR_factor_gt 0.0997
_refine_ls_wR_factor_ref 0.1055
_reflns_number_gt 1443
_reflns_number_total 2079
_reflns_threshold_expression I>2\s(I)
_cod_data_source_file hb6768.cif
_cod_data_source_block I
_cod_original_formula_sum 'C43.30 H36 N9.90 O26.10 Zn2.35'
_cod_database_code 2235825
_cod_database_fobs_code 2235825

loop_
_symmetry_equiv_pos_as_xyz
'x, y, z'
'-y, x-y, z'
'-x+y, -x, z'
'-x, -y, -z'
'y, -x+y, -z'
'x-y, x, -z'

loop_
_atom_site_type_symbol
_atom_site_label
_atom_site_fract_x
_atom_site_fract_y
_atom_site_fract_z
_atom_site_U_iso_or_equiv
_atom_site_adp_type
_atom_site_calc_flag
_atom_site_refinement_flags
_atom_site_occupancy
_atom_site_symmetry_multiplicity
_atom_site_disorder_assembly
_atom_site_disorder_group
Zn Zn1 0.6667 0.3333 0.70631(8) 0.02632(17) Uani d S 1 3 . .
N N1 0.65271(16) 0.45142(17) 0.5247(3) 0.0244(5) Uani d . 1 1 . .
O O2 0.80453(15) 0.64188(14) 0.9041(3) 0.0330(4) Uani d . 1 1 . .
O O3 0.7557(2) 0.80730(16) 0.6260(4) 0.0559(7) Uani d . 1 1 . .
O O4 0.63483(15) 0.69485(15) 0.8490(3) 0.0367(5) Uani d . 1 1 . .
H H4O 0.6365 0.7465 0.9133 0.044 Uiso d R 1 1 . .
O O1 0.74921(14) 0.46921(14) 0.8890(3) 0.0308(4) Uani d . 1 1 . .
C C1 0.7503(2) 0.5512(2) 0.8267(4) 0.0247(5) Uani d . 1 1 . .
C C2 0.68666(19) 0.5418(2) 0.6313(4) 0.0235(5) Uani d . 1 1 . .
C C3 0.6077(2) 0.4408(2) 0.3371(4) 0.0278(6) Uani d . 1 1 . .
H H3A 0.5820 0.3758 0.2631 0.033 Uiso calc R 1 1 . .
C C4 0.5971(2) 0.5207(2) 0.2472(4) 0.0321(6) Uani d . 1 1 . .
H H4A 0.5686 0.5128 0.1095 0.039 Uiso calc R 1 1 . .
C C5 0.6284(2) 0.6119(2) 0.3589(4) 0.0329(6) Uani d . 1 1 . .
H H5A 0.6206 0.6676 0.3002 0.039 Uiso calc R 1 1 . .
C C6 0.6715(2) 0.6227(2) 0.5585(4) 0.0249(5) Uani d . 1 1 . .
C C7 0.6941(2) 0.7188(2) 0.6845(4) 0.0296(6) Uani d . 1 1 . .
N N1S 0.9175(4) 1.0138(4) 0.7528(8) 0.0448(11) Uani d P 0.65 1 A 1
C C1S 1.0000 1.0000 0.7526(11) 0.0393(18) Uani d SP 0.65 3 . 1
H H1SA 0.9332 1.0779 0.7247 0.047 Uiso d R 1 1 . .
H H1SB 0.8556 0.9641 0.7169 0.047 Uiso d R 1 1 . .
Zn Zn2 1.0000 1.0000 1.0000 0.0402(6) Uiso d SP 0.35 6 . 2
O O1S 0.8856(7) 1.0091(8) 0.8232(14) 0.057(3) Uiso d P 0.35 1 B 2

loop_
_atom_site_aniso_label
_atom_site_aniso_U_11
_atom_site_aniso_U_22
_atom_site_aniso_U_33
_atom_site_aniso_U_12
_atom_site_aniso_U_13
_atom_site_aniso_U_23
Zn1 0.0236(2) 0.0236(2) 0.0317(3) 0.01181(11) 0.000 0.000
N1 0.0240(11) 0.0250(12) 0.0270(10) 0.0144(10) -0.0022(8) -0.0029(8)
O2 0.0314(10) 0.0266(10) 0.0415(10) 0.0148(9) -0.0141(8) -0.0112(8)
O3 0.0712(17) 0.0240(12) 0.0586(14) 0.0133(12) 0.0215(12) 0.0021(10)
O4 0.0365(12) 0.0287(11) 0.0448(11) 0.0161(9) 0.0097(9) -0.0063(9)
O1 0.0356(11) 0.0242(10) 0.0330(10) 0.0152(9) -0.0097(8) -0.0006(7)
C1 0.0204(13) 0.0282(14) 0.0262(12) 0.0125(11) 0.0000(9) -0.0028(10)
C2 0.0192(13) 0.0235(13) 0.0262(11) 0.0095(11) 0.0008(10) -0.0019(10)
C3 0.0267(14) 0.0295(14) 0.0289(13) 0.0153(12) -0.0049(10) -0.0076(10)
C4 0.0330(15) 0.0404(17) 0.0274(13) 0.0216(14) -0.0070(11) -0.0027(11)
C5 0.0371(16) 0.0323(16) 0.0376(14) 0.0236(14) -0.0031(12) 0.0033(12)
C6 0.0229(13) 0.0235(13) 0.0300(12) 0.0128(11) 0.0023(10) 0.0004(10)
C7 0.0301(15) 0.0278(15) 0.0345(14) 0.0172(13) -0.0023(11) -0.0009(11)
N1S 0.039(3) 0.036(3) 0.055(3) 0.015(2) -0.010(2) -0.001(2)
C1S 0.038(3) 0.038(3) 0.042(4) 0.0189(14) 0.000 0.000

loop_
_atom_type_symbol
_atom_type_description
_atom_type_scat_dispersion_real
_atom_type_scat_dispersion_imag
_atom_type_scat_source
C C 0.0033 0.0016 'International Tables Vol C Tables 4.2.6.8 and 6.1.1.4'
H H 0.0000 0.0000 'International Tables Vol C Tables 4.2.6.8 and 6.1.1.4'
N N 0.0061 0.0033 'International Tables Vol C Tables 4.2.6.8 and 6.1.1.4'
O O 0.0106 0.0060 'International Tables Vol C Tables 4.2.6.8 and 6.1.1.4'
Zn Zn 0.2839 1.4301 'International Tables Vol C Tables 4.2.6.8 and 6.1.1.4'

loop_
_geom_angle_atom_site_label_1
_geom_angle_atom_site_label_2
_geom_angle_atom_site_label_3
_geom_angle_site_symmetry_1
_geom_angle_site_symmetry_3
_geom_angle
O1 Zn1 O1 3_665 . 91.96(7)
O1 Zn1 O1 3_665 2_655 91.96(7)
O1 Zn1 O1 . 2_655 91.96(7)
O1 Zn1 N1 3_665 3_665 77.27(7)
O1 Zn1 N1 . 3_665 98.26(8)
O1 Zn1 N1 2_655 3_665 165.33(7)
O1 Zn1 N1 3_665 2_655 98.26(8)
O1 Zn1 N1 . 2_655 165.33(7)
O1 Zn1 N1 2_655 2_655 77.27(7)
N1 Zn1 N1 3_665 2_655 94.25(7)
O1 Zn1 N1 3_665 . 165.33(8)
O1 Zn1 N1 . . 77.27(7)
O1 Zn1 N1 2_655 . 98.26(8)
N1 Zn1 N1 3_665 . 94.25(7)
N1 Zn1 N1 2_655 . 94.25(7)
C3 N1 C2 . . 119.1(2)
C3 N1 Zn1 . . 128.38(18)
C2 N1 Zn1 . . 112.24(15)
C7 O4 H4O . . 115.7
C1 O1 Zn1 . . 117.25(15)
O1 C1 O2 . . 125.7(2)
O1 C1 C2 . . 117.3(2)
O2 C1 C2 . . 116.9(2)
N1 C2 C6 . . 122.2(2)
N1 C2 C1 . . 114.3(2)
C6 C2 C1 . . 123.3(2)
N1 C3 C4 . . 122.0(2)
N1 C3 H3A . . 119.0
C4 C3 H3A . . 119.0
C5 C4 C3 . . 119.0(2)
C5 C4 H4A . . 120.5
C3 C4 H4A . . 120.5
C4 C5 C6 . . 119.7(2)
C4 C5 H5A . . 120.2
C6 C5 H5A . . 120.2
C2 C6 C5 . . 117.7(2)
C2 C6 C7 . . 124.3(2)
C5 C6 C7 . . 117.9(2)
O3 C7 O4 . . 125.5(3)
O3 C7 C6 . . 122.3(2)
O4 C7 C6 . . 112.1(2)
C1S N1S H1SA . . 113.5
C1S N1S H1SB . . 121.8
H1SA N1S H1SB . . 117.1
N1S C1S N1S 3_675 2_765 120.000(7)
N1S C1S N1S 3_675 . 120.000(4)
N1S C1S N1S 2_765 . 120.000(11)
O1S Zn2 O1S 4_777 3_675 86.7(3)
O1S Zn2 O1S 4_777 5_567 93.3(3)
O1S Zn2 O1S 3_675 5_567 86.7(3)
O1S Zn2 O1S 4_777 . 180.000(2)
O1S Zn2 O1S 3_675 . 93.3(3)
O1S Zn2 O1S 5_567 . 86.7(3)
O1S Zn2 O1S 4_777 6_657 93.3(3)
O1S Zn2 O1S 3_675 6_657 180.0(6)
O1S Zn2 O1S 5_567 6_657 93.3(3)
O1S Zn2 O1S . 6_657 86.7(3)
O1S Zn2 O1S 4_777 2_765 86.7(3)
O1S Zn2 O1S 3_675 2_765 93.3(3)
O1S Zn2 O1S 5_567 2_765 180.0(3)
O1S Zn2 O1S . 2_765 93.3(3)
O1S Zn2 O1S 6_657 2_765 86.7(3)
Zn2 O1S H1SA . . 102.1
Zn2 O1S H1SB . . 118.7
H1SA O1S H1SB . . 95.5

loop_
_geom_bond_atom_site_label_1
_geom_bond_atom_site_label_2
_geom_bond_site_symmetry_2
_geom_bond_distance
_geom_bond_publ_flag
Zn1 O1 3_665 2.0818(18) ?
Zn1 O1 . 2.0818(18) y
Zn1 O1 2_655 2.0818(18) ?
Zn1 N1 3_665 2.164(2) ?
Zn1 N1 2_655 2.164(2) ?
Zn1 N1 . 2.164(2) y
N1 C3 . 1.332(3) ?
N1 C2 . 1.337(3) ?
O2 C1 . 1.252(3) ?
O3 C7 . 1.204(3) ?
O4 C7 . 1.288(3) ?
O4 H4O . 0.8453 ?
O1 C1 . 1.252(3) ?
C1 C2 . 1.514(3) ?
C2 C6 . 1.383(3) ?
C3 C4 . 1.374(4) ?
C3 H3A . 0.9500 ?
C4 C5 . 1.369(4) ?
C4 H4A . 0.9500 ?
C5 C6 . 1.388(4) ?
C5 H5A . 0.9500 ?
C6 C7 . 1.500(4) ?
N1S C1S . 1.314(5) ?
N1S H1SA . 0.8635 ?
N1S H1SB . 0.8592 ?
C1S N1S 3_675 1.314(5) ?
C1S N1S 2_765 1.314(5) ?
Zn2 O1S 4_777 2.069(10) ?
Zn2 O1S 3_675 2.069(10) ?
Zn2 O1S 5_567 2.069(10) ?
Zn2 O1S . 2.069(10) y
Zn2 O1S 6_657 2.069(10) ?
Zn2 O1S 2_765 2.069(10) ?
O1S H1SA . 1.0872 ?
O1S H1SB . 0.8897 ?

loop_
_geom_hbond_atom_site_label_D
_geom_hbond_atom_site_label_H
_geom_hbond_atom_site_label_A
_geom_hbond_site_symmetry_A
_geom_hbond_distance_DH
_geom_hbond_distance_HA
_geom_hbond_distance_DA
_geom_hbond_angle_DHA
_geom_hbond_publ_flag
N1S H1SA O3 3_675 0.86 2.25 3.032(6) 150 y
N1S H1SB O3 1_555 0.86 2.09 2.859(6) 149 y
O4 H4O O1 5_567 0.85 2.59 3.101(3) 120 y
O4 H4O O2 5_567 0.85 1.73 2.563(3) 167 y

loop_
_geom_torsion_atom_site_label_1
_geom_torsion_atom_site_label_2
_geom_torsion_atom_site_label_3
_geom_torsion_atom_site_label_4
_geom_torsion_site_symmetry_1
_geom_torsion
O1 Zn1 N1 C3 3_665 133.0(3)
O1 Zn1 N1 C3 . 176.6(2)
O1 Zn1 N1 C3 2_655 -93.3(2)
N1 Zn1 N1 C3 3_665 79.05(17)
N1 Zn1 N1 C3 2_655 -15.5(2)
O1 Zn1 N1 C2 3_665 -53.4(4)
O1 Zn1 N1 C2 . -9.84(16)
O1 Zn1 N1 C2 2_655 80.30(17)
N1 Zn1 N1 C2 3_665 -107.4(2)
N1 Zn1 N1 C2 2_655 158.04(18)
O1 Zn1 O1 C1 3_665 173.28(19)
O1 Zn1 O1 C1 2_655 -94.7(2)
N1 Zn1 O1 C1 3_665 95.86(19)
N1 Zn1 O1 C1 2_655 -52.4(4)
N1 Zn1 O1 C1 . 3.33(18)
Zn1 O1 C1 O2 . -172.2(2)
Zn1 O1 C1 C2 . 3.2(3)
C3 N1 C2 C6 . 3.6(4)
Zn1 N1 C2 C6 . -170.68(19)
C3 N1 C2 C1 . -171.6(2)
Zn1 N1 C2 C1 . 14.2(3)
O1 C1 C2 N1 . -12.2(3)
O2 C1 C2 N1 . 163.7(2)
O1 C1 C2 C6 . 172.7(2)
O2 C1 C2 C6 . -11.4(4)
C2 N1 C3 C4 . 1.5(4)
Zn1 N1 C3 C4 . 174.73(19)
N1 C3 C4 C5 . -3.8(4)
C3 C4 C5 C6 . 1.0(4)
N1 C2 C6 C5 . -6.1(4)
C1 C2 C6 C5 . 168.6(2)
N1 C2 C6 C7 . 171.1(2)
C1 C2 C6 C7 . -14.2(4)
C4 C5 C6 C2 . 3.7(4)
C4 C5 C6 C7 . -173.7(3)
C2 C6 C7 O3 . 121.4(3)
C5 C6 C7 O3 . -61.4(4)
C2 C6 C7 O4 . -63.4(3)
C5 C6 C7 O4 . 113.8(3)
